data_4032642
loop_
_publ_author_name
'Lu, Jia-Tian'
'Shi, Zi-Fa'
'Cao, Xiao-Ping'

_publ_section_title
;
 Total Synthesis of (-)-Chanoclavine I and an Oxygen-Substituted Ergoline
 Derivative.
;
_journal_issue 15
_journal_name_full 'The Journal of organic chemistry'
_journal_page_first 7774
_journal_page_last 7782
_journal_paper_doi 10.1021/acs.joc.7b00573
_journal_volume 82
_journal_year 2017
_chemical_absolute_configuration ad
_chemical_formula_moiety 'C16 H20 N2 O'
_chemical_formula_sum 'C16 H20 N2 O'
_chemical_formula_weight 256.34
_space_group_crystal_system orthorhombic
_space_group_IT_number 19
_space_group_name_Hall 'P 2ac 2ab'
_space_group_name_H-M_alt 'P 21 21 21'
_symmetry_space_group_name_Hall 'P 2ac 2ab'
_symmetry_space_group_name_H-M 'P 21 21 21'
_atom_sites_solution_hydrogens mixed
_atom_sites_solution_primary direct
_audit_creation_date 2017-03-03
_audit_creation_method
;
Olex2 1.2
(compiled 2017.02.23 svn.r3390 for OlexSys, GUI svn.r5320)
;
_cell_angle_alpha 90
_cell_angle_beta 90
_cell_angle_gamma 90
_cell_formula_units_Z 4
_cell_length_a 8.7997(4)
_cell_length_b 10.3121(5)
_cell_length_c 15.5615(9)
_cell_measurement_reflns_used 888
_cell_measurement_temperature 293(2)
_cell_measurement_theta_max 22.1650
_cell_measurement_theta_min 3.9410
_cell_volume 1412.10(12)
_computing_cell_refinement
;
CrysAlisPro, Agilent Technologies,
Version 1.171.36.28 (release 01-02-2013 CrysAlis171 .NET)
(compiled Feb  1 2013,16:14:44)
;
_computing_data_collection
;
CrysAlisPro, Agilent Technologies,
Version 1.171.36.28 (release 01-02-2013 CrysAlis171 .NET)
(compiled Feb  1 2013,16:14:44)
;
_computing_data_reduction
;
CrysAlisPro, Agilent Technologies,
Version 1.171.36.28 (release 01-02-2013 CrysAlis171 .NET)
(compiled Feb  1 2013,16:14:44)
;
_computing_molecular_graphics 'Olex2 (Dolomanov et al., 2009)'
_computing_publication_material 'Olex2 (Dolomanov et al., 2009)'
_computing_structure_refinement 'ShelXL (Sheldrick, 2015)'
_computing_structure_solution 'ShelXS (Sheldrick, 2008)'
_diffrn_ambient_temperature 293(2)
_diffrn_detector_area_resol_mean 16.0733
_diffrn_measured_fraction_theta_full 0.996
_diffrn_measured_fraction_theta_max 0.996
_diffrn_measurement_details
;
#__ type_ start__ end____ width___ exp.time_
  1 omega   35.00   75.00   1.0000    4.0000
omega____ theta____ kappa____ phi______ frames
    -       22.6305  178.0000    0.0000 40

#__ type_ start__ end____ width___ exp.time_
  2 omega  -30.00   44.00   1.0000    4.0000
omega____ theta____ kappa____ phi______ frames
    -       22.6305  -57.0000 -180.0000 74

#__ type_ start__ end____ width___ exp.time_
  3 omega   24.00   65.00   1.0000    4.0000
omega____ theta____ kappa____ phi______ frames
    -       22.6305   57.0000  150.0000 41
;
_diffrn_measurement_device_type 'SuperNova, Dual, Cu at zero, Eos'
_diffrn_measurement_method '\w scans'
_diffrn_orient_matrix_UB_11 0.0346239000
_diffrn_orient_matrix_UB_12 -0.0589692000
_diffrn_orient_matrix_UB_13 0.0129859000
_diffrn_orient_matrix_UB_21 -0.0648244000
_diffrn_orient_matrix_UB_22 -0.0348040000
_diffrn_orient_matrix_UB_23 -0.0141426000
_diffrn_orient_matrix_UB_31 0.0330604000
_diffrn_orient_matrix_UB_32 -0.0066122000
_diffrn_orient_matrix_UB_33 -0.0413447000
_diffrn_radiation_monochromator mirror
_diffrn_radiation_type MoK\a
_diffrn_radiation_wavelength 0.71073
_diffrn_reflns_av_R_equivalents 0.0289
_diffrn_reflns_av_unetI/netI 0.0663
_diffrn_reflns_Laue_measured_fraction_full 0.996
_diffrn_reflns_Laue_measured_fraction_max 0.996
_diffrn_reflns_limit_h_max 10
_diffrn_reflns_limit_h_min -5
_diffrn_reflns_limit_k_max 12
_diffrn_reflns_limit_k_min -6
_diffrn_reflns_limit_l_max 19
_diffrn_reflns_limit_l_min -18
_diffrn_reflns_number 3705
_diffrn_reflns_point_group_measured_fraction_full 0.856
_diffrn_reflns_point_group_measured_fraction_max 0.855
_diffrn_reflns_theta_full 25.242
_diffrn_reflns_theta_max 26.021
_diffrn_reflns_theta_min 3.495
_diffrn_source 'SuperNova (Mo) X-ray Source'
_exptl_absorpt_coefficient_mu 0.076
_exptl_absorpt_correction_T_max 1.00000
_exptl_absorpt_correction_T_min 0.86093
_exptl_absorpt_correction_type multi-scan
_exptl_absorpt_process_details
;
CrysAlisPro, Agilent Technologies,
Version 1.171.36.28 (release 01-02-2013 CrysAlis171 .NET)
(compiled Feb  1 2013,16:14:44)
Empirical absorption correction using spherical harmonics,
 implemented in SCALE3 ABSPACK scaling algorithm.
;
_exptl_crystal_colour 'clear light colourless'
_exptl_crystal_colour_lustre clear
_exptl_crystal_colour_modifier light
_exptl_crystal_colour_primary colourless
_exptl_crystal_density_diffrn 1.206
_exptl_crystal_description block
_exptl_crystal_F_000 552
_exptl_crystal_size_max 0.22
_exptl_crystal_size_mid 0.15
_exptl_crystal_size_min 0.14
_refine_diff_density_max 0.148
_refine_diff_density_min -0.149
_refine_diff_density_rms 0.037
_refine_ls_abs_structure_details
;
 Flack x determined using 336 quotients [(I+)-(I-)]/[(I+)+(I-)]
 (Parsons, Flack and Wagner, Acta Cryst. B69 (2013) 249-259).
;
_refine_ls_abs_structure_Flack -2.9(10)
_refine_ls_extinction_method none
_refine_ls_goodness_of_fit_ref 1.099
_refine_ls_hydrogen_treatment mixed
_refine_ls_matrix_type full
_refine_ls_number_parameters 178
_refine_ls_number_reflns 2370
_refine_ls_number_restraints 0
_refine_ls_restrained_S_all 1.099
_refine_ls_R_factor_all 0.0950
_refine_ls_R_factor_gt 0.0593
_refine_ls_shift/su_max 0.001
_refine_ls_shift/su_mean 0.000
_refine_ls_structure_factor_coef Fsqd
_refine_ls_weighting_details 'w=1/[\s^2^(Fo^2^)+(0.0399P)^2^+0.0267P] where P=(Fo^2^+2Fc^2^)/3'
_refine_ls_weighting_scheme calc
_refine_ls_wR_factor_gt 0.1082
_refine_ls_wR_factor_ref 0.1324
_reflns_Friedel_coverage 0.481
_reflns_Friedel_fraction_full 0.660
_reflns_Friedel_fraction_max 0.660
_reflns_number_gt 1586
_reflns_number_total 2370
_reflns_threshold_expression 'I > 2\s(I)'
_cod_data_source_file jo7b00573_si_002.cif
_cod_data_source_block lujt_0302
_cod_depositor_comments 'Adding full bibliography for 4032642.cif.'
_cod_original_cell_volume 1412.10(13)
_cod_database_code 4032642
_shelx_shelxl_version_number 2014/7
_shelx_space_group_comment
;
The symmetry employed for this shelxl refinement is uniquely defined
by the following loop, which should always be used as a source of
symmetry information in preference to the above space-group names.
They are only intended as comments.
;
_reflns_odcompleteness_completeness 99.47
_reflns_odcompleteness_iscentric 1
_reflns_odcompleteness_theta 26.32
_olex2_refinement_description
;
1. Fixed Uiso
 At 1.2 times of:
  All C(H) groups, All C(H,H) groups, All N(H) groups
 At 1.5 times of:
  All C(H,H,H) groups, All O(H) groups
2.a Ternary CH refined with riding coordinates:
 C6(H6), C7(H7)
2.b Secondary CH2 refined with riding coordinates:
 C8(H8A,H8B), C16(H16A,H16B)
2.c Aromatic/amide H refined with riding coordinates:
 N1(H1A), C2(H2A), C3(H3), C4(H4), C10(H10), C13(H13)
2.d Idealised Me refined as rotating group:
 C12(H12A,H12B,H12C), C15(H15A,H15B,H15C)
2.e Idealised tetrahedral OH refined as rotating group:
 O1(H1)
;
_olex2_date_sample_data_collection 2017-03-03
_olex2_submission_special_instructions 'No special instructions were received'

loop_
_space_group_symop_operation_xyz
'x, y, z'
'-x+1/2, -y, z+1/2'
'x+1/2, -y+1/2, -z'
'-x, y+1/2, -z+1/2'

loop_
_atom_site_label
_atom_site_type_symbol
_atom_site_fract_x
_atom_site_fract_y
_atom_site_fract_z
_atom_site_U_iso_or_equiv
_atom_site_adp_type
_atom_site_occupancy
_atom_site_site_symmetry_order
_atom_site_calc_flag
_atom_site_refinement_flags_posn
O1 O -0.3087(4) -0.5790(3) -0.14236(17) 0.0582(8) Uani 1 1 d .
H1 H -0.3036 -0.5143 -0.1729 0.087 Uiso 1 1 calc GR
N1 N -0.9819(5) -0.4881(4) -0.5114(2) 0.0722(12) Uani 1 1 d .
H1A H -1.0380 -0.4386 -0.5425 0.087 Uiso 1 1 calc R
N2 N -0.7338(4) -0.8591(4) -0.2542(2) 0.0551(10) Uani 1 1 d .
H2 H -0.650(5) -0.847(5) -0.226(3) 0.066 Uiso 1 1 d R
C1 C -0.8299(6) -0.4700(5) -0.4953(3) 0.0591(12) Uani 1 1 d .
C2 C -0.7230(7) -0.3809(5) -0.5226(3) 0.0778(16) Uani 1 1 d .
H2A H -0.7490 -0.3138 -0.5598 0.093 Uiso 1 1 calc R
C3 C -0.5769(7) -0.3949(5) -0.4929(3) 0.0788(16) Uani 1 1 d .
H3 H -0.5029 -0.3375 -0.5122 0.095 Uiso 1 1 calc R
C4 C -0.5344(6) -0.4931(4) -0.4341(3) 0.0645(13) Uani 1 1 d .
H4 H -0.4351 -0.4970 -0.4138 0.077 Uiso 1 1 calc R
C5 C -0.6396(5) -0.5826(4) -0.4068(2) 0.0483(10) Uani 1 1 d .
C6 C -0.6127(4) -0.6962(4) -0.3463(3) 0.0430(10) Uani 1 1 d .
H6 H -0.5741 -0.7688 -0.3805 0.052 Uiso 1 1 calc R
C7 C -0.7634(4) -0.7402(4) -0.3038(3) 0.0455(10) Uani 1 1 d .
H7 H -0.7968 -0.6722 -0.2640 0.055 Uiso 1 1 calc R
C8 C -0.8914(4) -0.7659(4) -0.3681(3) 0.0553(11) Uani 1 1 d .
H8A H -0.8663 -0.8407 -0.4032 0.066 Uiso 1 1 calc R
H8B H -0.9850 -0.7846 -0.3375 0.066 Uiso 1 1 calc R
C9 C -0.9129(4) -0.6498(4) -0.4241(2) 0.0493(10) Uani 1 1 d .
C10 C -1.0296(5) -0.5980(5) -0.4697(3) 0.0630(12) Uani 1 1 d .
H10 H -1.1274 -0.6320 -0.4723 0.076 Uiso 1 1 calc R
C11 C -0.7863(5) -0.5696(4) -0.4388(3) 0.0486(10) Uani 1 1 d .
C12 C -0.8577(5) -0.8971(5) -0.1962(3) 0.0750(15) Uani 1 1 d .
H12A H -0.8223 -0.9627 -0.1574 0.113 Uiso 1 1 calc GR
H12B H -0.9411 -0.9304 -0.2293 0.113 Uiso 1 1 calc GR
H12C H -0.8909 -0.8228 -0.1641 0.113 Uiso 1 1 calc GR
C13 C -0.4964(4) -0.6656(4) -0.2784(2) 0.0440(10) Uani 1 1 d .
H13 H -0.5168 -0.5938 -0.2441 0.053 Uiso 1 1 calc R
C14 C -0.3690(4) -0.7283(4) -0.2616(2) 0.0410(9) Uani 1 1 d .
C15 C -0.3141(4) -0.8449(4) -0.3112(3) 0.0603(12) Uani 1 1 d .
H15A H -0.2470 -0.8171 -0.3563 0.090 Uiso 1 1 calc GR
H15B H -0.3996 -0.8893 -0.3358 0.090 Uiso 1 1 calc GR
H15C H -0.2608 -0.9024 -0.2732 0.090 Uiso 1 1 calc GR
C16 C -0.2629(4) -0.6889(4) -0.1900(3) 0.0509(11) Uani 1 1 d .
H16A H -0.2522 -0.7615 -0.1508 0.061 Uiso 1 1 calc R
H16B H -0.1635 -0.6718 -0.2145 0.061 Uiso 1 1 calc R

loop_
_atom_site_aniso_label
_atom_site_aniso_U_11
_atom_site_aniso_U_22
_atom_site_aniso_U_33
_atom_site_aniso_U_23
_atom_site_aniso_U_13
_atom_site_aniso_U_12
O1 0.0594(18) 0.0660(18) 0.0492(15) -0.0140(16) 0.0006(16) 0.0044(19)
N1 0.087(3) 0.077(3) 0.052(2) -0.003(2) -0.016(2) 0.038(3)
N2 0.0470(19) 0.059(2) 0.060(2) 0.013(2) -0.0009(19) -0.002(2)
C1 0.081(3) 0.055(3) 0.041(2) -0.001(2) -0.006(3) 0.016(3)
C2 0.123(5) 0.060(3) 0.051(3) 0.008(3) -0.005(3) 0.006(4)
C3 0.110(4) 0.063(3) 0.063(3) 0.010(3) 0.002(3) -0.022(3)
C4 0.073(3) 0.063(3) 0.057(2) 0.007(3) -0.005(3) -0.012(3)
C5 0.054(2) 0.046(2) 0.045(2) -0.002(2) 0.002(2) -0.004(2)
C6 0.037(2) 0.043(2) 0.049(2) 0.001(2) 0.0003(19) 0.006(2)
C7 0.044(2) 0.047(2) 0.045(2) 0.002(2) -0.001(2) 0.007(2)
C8 0.043(2) 0.067(3) 0.055(2) 0.000(2) -0.002(2) 0.001(2)
C9 0.048(2) 0.060(3) 0.040(2) -0.003(2) -0.004(2) 0.008(2)
C10 0.060(3) 0.078(3) 0.051(2) -0.009(3) -0.007(2) 0.020(3)
C11 0.060(3) 0.047(2) 0.039(2) -0.006(2) -0.006(2) 0.011(2)
C12 0.069(3) 0.089(4) 0.067(3) 0.023(3) 0.012(3) -0.006(3)
C13 0.045(2) 0.043(2) 0.044(2) -0.007(2) -0.001(2) 0.004(2)
C14 0.0358(19) 0.040(2) 0.047(2) -0.0011(19) 0.0066(19) 0.0006(19)
C15 0.045(2) 0.054(3) 0.081(3) -0.019(3) -0.002(3) 0.002(2)
C16 0.042(2) 0.057(2) 0.054(2) -0.008(2) -0.004(2) 0.002(2)

loop_
_atom_type_symbol
_atom_type_description
_atom_type_scat_dispersion_real
_atom_type_scat_dispersion_imag
_atom_type_scat_source
C C 0.0033 0.0016 'International Tables Vol C Tables 4.2.6.8 and 6.1.1.4'
H H 0.0000 0.0000 'International Tables Vol C Tables 4.2.6.8 and 6.1.1.4'
N N 0.0061 0.0033 'International Tables Vol C Tables 4.2.6.8 and 6.1.1.4'
O O 0.0106 0.0060 'International Tables Vol C Tables 4.2.6.8 and 6.1.1.4'

loop_
_geom_angle_atom_site_label_1
_geom_angle_atom_site_label_2
_geom_angle_atom_site_label_3
_geom_angle
C16 O1 H1 109.5
C1 N1 H1A 125.5
C10 N1 H1A 125.5
C10 N1 C1 108.9(4)
C7 N2 H2 107(3)
C12 N2 H2 111(3)
C12 N2 C7 114.4(3)
N1 C1 C2 134.2(5)
N1 C1 C11 106.3(4)
C2 C1 C11 119.5(4)
C1 C2 H2A 121.2
C3 C2 C1 117.6(5)
C3 C2 H2A 121.2
C2 C3 H3 118.6
C2 C3 C4 122.7(5)
C4 C3 H3 118.6
C3 C4 H4 119.9
C5 C4 C3 120.1(4)
C5 C4 H4 119.9
C4 C5 C6 127.1(4)
C4 C5 C11 116.8(4)
C11 C5 C6 116.1(4)
C5 C6 H6 107.8
C5 C6 C7 110.9(3)
C7 C6 H6 107.8
C13 C6 C5 112.2(3)
C13 C6 H6 107.8
C13 C6 C7 110.1(3)
N2 C7 C6 108.4(3)
N2 C7 H7 108.5
N2 C7 C8 109.2(3)
C6 C7 H7 108.5
C8 C7 C6 113.7(3)
C8 C7 H7 108.5
C7 C8 H8A 109.8
C7 C8 H8B 109.8
H8A C8 H8B 108.2
C9 C8 C7 109.6(3)
C9 C8 H8A 109.8
C9 C8 H8B 109.8
C10 C9 C8 135.8(4)
C10 C9 C11 106.4(4)
C11 C9 C8 117.8(4)
N1 C10 H10 125.0
C9 C10 N1 109.9(4)
C9 C10 H10 125.0
C1 C11 C9 108.4(4)
C5 C11 C1 123.2(4)
C5 C11 C9 128.4(4)
N2 C12 H12A 109.5
N2 C12 H12B 109.5
N2 C12 H12C 109.5
H12A C12 H12B 109.5
H12A C12 H12C 109.5
H12B C12 H12C 109.5
C6 C13 H13 116.1
C14 C13 C6 127.9(4)
C14 C13 H13 116.1
C13 C14 C15 124.1(4)
C13 C14 C16 122.7(3)
C15 C14 C16 113.2(3)
C14 C15 H15A 109.5
C14 C15 H15B 109.5
C14 C15 H15C 109.5
H15A C15 H15B 109.5
H15A C15 H15C 109.5
H15B C15 H15C 109.5
O1 C16 C14 115.2(3)
O1 C16 H16A 108.5
O1 C16 H16B 108.5
C14 C16 H16A 108.5
C14 C16 H16B 108.5
H16A C16 H16B 107.5

loop_
_geom_bond_atom_site_label_1
_geom_bond_atom_site_label_2
_geom_bond_distance
O1 H1 0.8200
O1 C16 1.413(4)
N1 H1A 0.8600
N1 C1 1.373(6)
N1 C10 1.372(5)
N2 H2 0.86(4)
N2 C7 1.473(5)
N2 C12 1.468(5)
C1 C2 1.383(6)
C1 C11 1.406(5)
C2 H2A 0.9300
C2 C3 1.373(7)
C3 H3 0.9300
C3 C4 1.415(6)
C4 H4 0.9300
C4 C5 1.374(5)
C5 C6 1.522(5)
C5 C11 1.390(5)
C6 H6 0.9800
C6 C7 1.550(5)
C6 C13 1.505(5)
C7 H7 0.9800
C7 C8 1.530(5)
C8 H8A 0.9700
C8 H8B 0.9700
C8 C9 1.493(5)
C9 C10 1.358(5)
C9 C11 1.407(5)
C10 H10 0.9300
C12 H12A 0.9600
C12 H12B 0.9600
C12 H12C 0.9600
C13 H13 0.9300
C13 C14 1.321(5)
C14 C15 1.509(5)
C14 C16 1.510(5)
C15 H15A 0.9600
C15 H15B 0.9600
C15 H15C 0.9600
C16 H16A 0.9700
C16 H16B 0.9700

loop_
_geom_torsion_atom_site_label_1
_geom_torsion_atom_site_label_2
_geom_torsion_atom_site_label_3
_geom_torsion_atom_site_label_4
_geom_torsion
N1 C1 C2 C3 -179.1(5)
N1 C1 C11 C5 -179.2(4)
N1 C1 C11 C9 2.2(4)
N2 C7 C8 C9 -174.9(3)
C1 N1 C10 C9 2.2(5)
C1 C2 C3 C4 -2.2(7)
C2 C1 C11 C5 1.2(6)
C2 C1 C11 C9 -177.4(4)
C2 C3 C4 C5 2.5(7)
C3 C4 C5 C6 178.1(4)
C3 C4 C5 C11 -0.9(6)
C4 C5 C6 C7 157.7(4)
C4 C5 C6 C13 34.1(5)
C4 C5 C11 C1 -0.9(6)
C4 C5 C11 C9 177.4(4)
C5 C6 C7 N2 173.4(3)
C5 C6 C7 C8 51.9(5)
C5 C6 C13 C14 -123.1(4)
C6 C5 C11 C1 180.0(3)
C6 C5 C11 C9 -1.7(6)
C6 C7 C8 C9 -53.8(4)
C6 C13 C14 C15 1.5(7)
C6 C13 C14 C16 -178.7(4)
C7 C6 C13 C14 112.9(4)
C7 C8 C9 C10 -153.9(4)
C7 C8 C9 C11 28.1(5)
C8 C9 C10 N1 -179.0(4)
C8 C9 C11 C1 177.7(3)
C8 C9 C11 C5 -0.8(6)
C10 N1 C1 C2 176.8(5)
C10 N1 C1 C11 -2.7(4)
C10 C9 C11 C1 -0.9(4)
C10 C9 C11 C5 -179.4(4)
C11 C1 C2 C3 0.3(7)
C11 C5 C6 C7 -23.3(5)
C11 C5 C6 C13 -146.9(3)
C11 C9 C10 N1 -0.8(4)
C12 N2 C7 C6 168.0(3)
C12 N2 C7 C8 -67.7(4)
C13 C6 C7 N2 -61.7(4)
C13 C6 C7 C8 176.7(3)
C13 C14 C16 O1 -0.6(6)
C15 C14 C16 O1 179.2(3)
